data_2007356
loop_
_publ_author_name
'Luo, Yunjie'
'Yao, Yingming'
'Shen, Qi'
'Sun, Jie'
'Xue, Feng'

_publ_section_title Tris(<i>tert</i>-butylcyclopentadienyl)praseodymium-\m-bromo-tris(tetrahydrofuran)lithium
_journal_issue 6
_journal_name_full 'Acta Crystallographica Section C'
_journal_page_first 711
_journal_page_last 712
_journal_paper_doi 10.1107/S0108270197015199
_journal_volume 54
_journal_year 1998
_chemical_formula_iupac '[Li Pr Br (C9 H13)3 (C4 H8 O)3]'
_chemical_formula_moiety 'C39 H63 O3 Br1 Li1 Pr1'
_chemical_formula_sum 'C39 H63 Br Li O3 Pr'
_chemical_formula_weight 807.68
_chemical_name_systematic
;
tris(tert-butylcyclopentadienyl) praseodymium-\m-bromo-tris(tetrahydrofuran)
lithium
;
_space_group_IT_number 2
_symmetry_cell_setting triclinic
_symmetry_space_group_name_Hall '-P 1'
_symmetry_space_group_name_H-M 'P -1'
_cell_angle_alpha 88.17(2)
_cell_angle_beta 80.50(3)
_cell_angle_gamma 84.52(2)
_cell_formula_units_Z 2
_cell_length_a 11.905(4)
_cell_length_b 12.337(3)
_cell_length_c 14.218(4)
_cell_measurement_reflns_used 20
_cell_measurement_temperature 293(2)
_cell_measurement_theta_max 21.67
_cell_measurement_theta_min 18.52
_cell_volume 2049.9(10)
_computing_cell_refinement 'MSC/AFC Diffractometer Control Software'
_computing_data_collection
;MSC/AFC Diffractometer Control Software (Molecular Structure Corporation,
 1992a)
;
_computing_data_reduction 'TEXSAN (Molecular Structure Corporation, 1992b)'
_computing_molecular_graphics 'SHELXTL/PC (Sheldrick, 1990b)'
_computing_structure_refinement 'SHELXL93 (Sheldrick, 1993)'
_computing_structure_solution 'SHELXS86 (Sheldrick, 1990a)'
_diffrn_ambient_temperature 293
_diffrn_measurement_device 'Rigaku AFC7R diffractometer'
_diffrn_measurement_method \w-2\q
_diffrn_radiation_monochromator graphite
_diffrn_radiation_source 'X-ray tube'
_diffrn_radiation_type 'Mo K\a'
_diffrn_radiation_wavelength 0.71069
_diffrn_reflns_av_R_equivalents 0.0270
_diffrn_reflns_av_sigmaI/netI 0.0683
_diffrn_reflns_limit_h_max 12
_diffrn_reflns_limit_h_min -12
_diffrn_reflns_limit_k_max 0
_diffrn_reflns_limit_k_min -12
_diffrn_reflns_limit_l_max 14
_diffrn_reflns_limit_l_min -14
_diffrn_reflns_number 4993
_diffrn_reflns_theta_max 21.50
_diffrn_reflns_theta_min 2.51
_diffrn_standards_decay_% 1.73
_diffrn_standards_interval_count 200
_diffrn_standards_number 3
_exptl_absorpt_coefficient_mu 2.194
_exptl_absorpt_correction_T_max 0.645
_exptl_absorpt_correction_T_min 0.569
_exptl_absorpt_correction_type empirical
_exptl_absorpt_process_details '\DF (Walker & Stuart, 1983)'
_exptl_crystal_colour yellow
_exptl_crystal_density_diffrn 1.308
_exptl_crystal_density_meas ?
_exptl_crystal_description prismatic
_exptl_crystal_F_000 836.00
_exptl_crystal_size_max 0.30
_exptl_crystal_size_mid 0.20
_exptl_crystal_size_min 0.20
_refine_diff_density_max 0.603
_refine_diff_density_min -0.388
_refine_ls_extinction_method none
_refine_ls_goodness_of_fit_all 1.099
_refine_ls_goodness_of_fit_obs 1.067
_refine_ls_hydrogen_treatment noref
_refine_ls_matrix_type full
_refine_ls_number_parameters 496
_refine_ls_number_reflns 4706
_refine_ls_number_restraints 775
_refine_ls_restrained_S_all 1.095
_refine_ls_restrained_S_obs 1.052
_refine_ls_R_factor_all 0.0950
_refine_ls_R_factor_obs .0388
_refine_ls_shift/esd_max 0.009
_refine_ls_shift/esd_mean 0.001
_refine_ls_structure_factor_coef Fsqd
_refine_ls_weighting_details 'w = 1/[\s^2^(Fo^2^)+(0.0300P)^2^+4.6185P] where P=(Fo^2^+2Fc^2^)/3'
_refine_ls_weighting_scheme calc
_refine_ls_wR_factor_all 0.1108
_refine_ls_wR_factor_obs .0861
_reflns_number_observed 3252
_reflns_number_total 4717
_reflns_observed_criterion >2sigma(I)
_cod_data_source_file na1291.cif
_cod_data_source_block I
_cod_depositor_comments
;
The following automatic conversions were performed:
'_geom_bond_publ_flag' value 'Yes' changed to 'yes' according to
'/home/saulius/struct/CIF-dictionaries/cif_core.dic' dictionary named
'cif_core.dic' version 2.4.1 from 2010-06-29 (8
times).

'_geom_bond_publ_flag' value 'No' changed to 'no' according to
'/home/saulius/struct/CIF-dictionaries/cif_core.dic' dictionary named
'cif_core.dic' version 2.4.1 from 2010-06-29 (68 times).

Automatic conversion script
Id: cif_fix_enum 1527 2010-12-29 10:47:43Z saulius 

The following automatic conversions were performed:

'_exptl_absorpt_correction_type' value 'Empirical' changed to
'empirical' according to
/home/saulius/struct/CIF-dictionaries/cif_core.dic dictionary named
'cif_core.dic' version 2.4.1 from 2010-06-29.

Automatic conversion script
Id: cif_fix_values 1715 2011-07-08 13:25:40Z adriana 

The following automatic conversions were performed:

'_exptl_crystal_density_meas' value 'not measured' was changed to '?'
- the value is perceived as not measured.

Automatic conversion script
Id: cif_fix_values 3008 2015-01-20 13:52:24Z robertas 

The following automatic conversions were performed:

'_refine_ls_weighting_scheme' value 'calc w =
1/[\s^2^(Fo^2^)+(0.0300P)^2^+4.6185P] where P=(Fo^2^+2Fc^2^)/3' was
changed to 'calc'. New tag '_refine_ls_weighting_details' was
created. The value of the new tag was set to 'w =
1/[\s^2^(Fo^2^)+(0.0300P)^2^+4.6185P] where P=(Fo^2^+2Fc^2^)/3'.

Automatic conversion script
Id: cif_fix_values 3143 2015-03-26 13:38:13Z robertas 
;
_cod_original_cell_volume 2049.9(3)
_cod_original_formula_sum 'C39 H63 O3 Br1 Li1 Pr1'
_cod_database_code 2007356

loop_
_symmetry_equiv_pos_as_xyz
'  +x,  +y,  +z'
'  -x,  -y,  -z'

loop_
_atom_site_aniso_label
_atom_site_aniso_U_11
_atom_site_aniso_U_22
_atom_site_aniso_U_33
_atom_site_aniso_U_12
_atom_site_aniso_U_13
_atom_site_aniso_U_23
_atom_site_aniso_type_symbol
Pr1 .0841(3) .0520(2) .0544(2) -.0148(2) -.0070(2) -.0090(2) Pr
Br1 .1255(8) .0760(6) .0974(7) -.0041(6) .0060(6) -.0307(5) Br
C1 .089(6) .054(5) .073(5) -.007(5) -.016(5) .010(4) C
C2 .114(8) .038(5) .126(8) -.002(5) .010(6) .006(5) C
C3 .293(17) .069(7) .146(11) -.086(9) .116(11) -.072(7) C
C4 .355(18) .205(14) .110(10) -.235(14) -.080(12) .038(9) C
C5 .108(8) .117(8) .147(10) -.058(7) -.040(8) .053(8) C
C6 .146(10) .102(8) .087(8) -.021(7) .033(7) .022(6) C
C7 .23(3) .103(16) .056(12) -.032(18) .016(15) -.061(12) C
C8 .14(2) .15(2) .119(18) -.029(18) .066(16) -.072(16) C
C9 .16(2) .16(2) .051(13) -.044(18) .034(15) .028(14) C
C7' .29(4) .23(3) .050(13) -.15(3) .037(18) -.029(18) C
C8' .61(8) .12(2) .16(3) .15(4) .22(4) .03(2) C
C9' .12(2) .13(2) .15(3) -.052(16) -.017(18) .046(19) C
C10 .078(6) .089(6) .062(5) .002(5) -.014(4) .005(5) C
C11 .155(10) .082(7) .072(6) -.015(7) -.037(6) -.013(5) C
C12 .174(12) .150(11) .053(6) .085(10) -.003(7) -.016(7) C
C13 .082(7) .177(12) .065(6) .006(8) -.005(5) .036(7) C
C14 .138(9) .069(6) .080(6) -.024(6) -.027(6) .030(5) C
C15 .078(7) .191(12) .113(9) .041(8) -.024(6) .013(8) C
C16 .117(9) .253(16) .146(11) .059(10) -.067(8) -.009(11) C
C17 .060(7) .192(13) .217(14) -.002(8) -.031(8) .000(11) C
C18 .201(14) .124(10) .190(14) .064(10) -.012(11) -.004(10) C
C19 .091(6) .090(7) .079(6) -.010(5) -.032(5) .003(5) C
C20 .142(9) .093(7) .075(6) -.033(6) -.053(6) .020(5) C
C21 .121(9) .146(10) .099(8) -.020(8) -.039(6) -.048(8) C
C22 .117(9) .092(8) .170(12) -.023(7) -.052(9) -.034(8) C
C23 .096(7) .102(8) .125(9) -.048(6) -.035(6) .027(7) C
C24 .098(8) .138(10) .119(9) .011(7) -.034(7) -.020(8) C
C25 .21(3) .32(5) .103(19) .13(3) -.04(2) -.12(2) C
C26 .21(3) .102(19) .21(3) .03(2) .05(3) -.08(2) C
C27 .10(2) .31(4) .17(3) -.06(2) .021(19) -.10(3) C
C25' .15(3) .34(5) .11(2) .15(3) -.038(18) -.09(3) C
C26' .21(4) .24(3) .38(5) .00(3) -.05(4) -.28(4) C
C27' .073(15) .14(2) .13(2) .077(15) -.031(14) -.015(15) C
Li1 .118(12) .081(10) .082(10) -.011(9) .003(9) -.012(8) Li
O1 .114(5) .072(4) .146(6) -.016(4) -.034(4) .020(4) O
C28 .142(11) .129(10) .243(15) -.031(9) -.021(11) .014(10) C
C29 .157(12) .177(14) .292(17) -.009(11) -.112(12) .022(13) C
C30 .142(11) .148(12) .369(19) -.020(10) -.108(13) .089(13) C
C31 .148(10) .089(8) .269(15) -.025(8) -.065(10) .055(9) C
O2 .132(5) .122(5) .072(4) -.047(4) -.015(4) -.003(4) O
C32 .185(12) .276(16) .091(8) -.066(12) -.002(9) -.043(10) C
C33 .152(11) .232(14) .175(13) -.075(11) -.036(11) -.006(12) C
C34 .165(13) .238(15) .153(12) -.036(12) .010(11) .029(12) C
C35 .145(10) .189(12) .087(8) -.040(9) .004(8) .015(8) C
O3 .207(7) .079(4) .081(4) -.003(5) .020(5) -.011(4) O
C36 .23(2) .082(13) .164(18) -.060(15) .098(17) -.032(13) C
C37 .24(2) .131(18) .121(16) -.045(17) .006(16) -.047(15) C
C38 .24(2) .18(2) .122(16) -.05(2) .042(17) -.030(17) C
C39 .24(2) .163(17) .125(16) -.054(18) .019(18) -.039(15) C
C36' .25(2) .099(15) .136(16) -.024(16) .103(17) -.007(14) C
C37' .24(2) .12(2) .119(16) -.04(2) .045(16) -.021(16) C
C38' .18(2) .160(18) .112(15) -.016(16) -.028(15) .011(15) C
C39' .20(2) .107(14) .081(13) .037(15) -.005(15) .016(12) C

loop_
_atom_site_label
_atom_site_fract_x
_atom_site_fract_y
_atom_site_fract_z
_atom_site_U_iso_or_equiv
_atom_site_thermal_displace_type
_atom_site_calc_flag
_atom_site_refinement_flags
_atom_site_occupancy
_atom_site_disorder_group
_atom_site_type_symbol
Pr1 .08598(4) .27611(4) .30082(3) .0633(2) Uani d ? 1 ? Pr
Br1 .24531(9) .10434(8) .19163(7) .1021(3) Uani d ? 1 ? Br
C1 .2140(7) .4270(6) .1646(5) .072(2) Uani d D 1 ? C
C2 .1098(8) .4822(6) .2035(7) .096(3) Uani d D 1 ? C
H2 .0509(8) .5061(6) .1702(7) .116 Uiso calc R 1 ? H
C3 .1085(11) .4952(8) .2984(8) .181(7) Uani d DU 1 ? C
H3 .0482(11) .5290(8) .3405(8) .217 Uiso calc R 1 ? H
C4 .2068(13) .4523(11) .3212(8) .206(8) Uani d DU 1 ? C
H4 .2274(13) .4519(11) .3815(8) .247 Uiso calc R 1 ? H
C5 .2726(8) .4088(8) .2416(8) .120(4) Uani d D 1 ? C
H5 .3453(8) .3727(8) .2389(8) .144 Uiso calc R 1 ? H
C6 .2641(9) .4153(7) .0610(7) .117(4) Uani d D 1 ? C
C7 .2132(17) .3425(15) .0052(13) .131(10) Uani d PDU .50 1 C
H7A .2050(17) .2743(15) .0390(13) .197 Uiso calc PR .50 1 H
H7B .2617(17) .3303(15) -.0552(13) .197 Uiso calc PR .50 1 H
H7C .1394(17) .3746(15) -.0049(13) .197 Uiso calc PR .50 1 H
C8 .3876(14) .3588(16) .0745(14) .146(10) Uani d PDU .50 1 C
H8A .4236(14) .4052(16) .1111(14) .218 Uiso calc PR .50 1 H
H8B .4341(14) .3472(16) .0131(14) .218 Uiso calc PR .50 1 H
H8C .3791(14) .2900(16) .1073(14) .218 Uiso calc PR .50 1 H
C9 .284(2) .5262(13) .0192(16) .128(11) Uani d PDU .50 1 C
H9A .317(2) .5667(13) .0620(16) .192 Uiso calc PR .50 1 H
H9B .212(2) .5636(13) .0095(16) .192 Uiso calc PR .50 1 H
H9C .334(2) .5193(13) -.0408(16) .192 Uiso calc PR .50 1 H
C7' .1514(15) .432(2) .0147(14) .189(14) Uani d PDU .50 2 C
H7'1 .1710(15) .426(2) -.0533(14) .284 Uiso calc PR .50 2 H
H7'2 .1128(15) .502(2) .0305(14) .284 Uiso calc PR .50 2 H
H7'3 .1020(15) .376(2) .0389(14) .284 Uiso calc PR .50 2 H
C8' .327(3) .3103(15) .020(2) .34(3) Uani d PDU .50 2 C
H8'1 .352(3) .3203(15) -.047(2) .512 Uiso calc PR .50 2 H
H8'2 .277(3) .2532(15) .030(2) .512 Uiso calc PR .50 2 H
H8'3 .392(3) .2910(15) .051(2) .512 Uiso calc PR .50 2 H
C9' .333(2) .5113(16) .024(2) .132(12) Uani d PDU .50 2 C
H9'1 .363(2) .5016(16) -.042(2) .198 Uiso calc PR .50 2 H
H9'2 .394(2) .5148(16) .060(2) .198 Uiso calc PR .50 2 H
H9'3 .283(2) .5778(16) .032(2) .198 Uiso calc PR .50 2 H
C10 .1893(7) .1718(7) .4611(5) .077(2) Uani d D 1 ? C
C11 .1562(9) .2795(7) .4844(6) .100(3) Uani d D 1 ? C
H11 .2057(9) .3316(7) .4911(6) .120 Uiso calc R 1 ? H
C12 .0405(11) .2976(9) .4959(6) .133(5) Uani d DU 1 ? C
H12 -.0017(11) .3635(9) .5125(6) .160 Uiso calc R 1 ? H
C13 -.0035(8) .2041(10) .4795(6) .111(4) Uani d D 1 ? C
H13 -.0807(8) .1948(10) .4829(6) .133 Uiso calc R 1 ? H
C14 .0863(9) .1248(7) .4566(6) .094(3) Uani d D 1 ? C
H14 .0802(9) .0532(7) .4411(6) .113 Uiso calc R 1 ? H
C15 .3049(8) .1081(10) .4632(7) .130(4) Uani d D 1 ? C
C16 .3274(9) .1008(11) .5644(7) .172(6) Uani d DU 1 ? C
H16A .2657(9) .0687(11) .6042(7) .258 Uiso calc R 1 ? H
H16B .3331(9) .1725(11) .5864(7) .258 Uiso calc R 1 ? H
H16C .3977(9) .0566(11) .5670(7) .258 Uiso calc R 1 ? H
C17 .3992(8) .1581(10) .3960(9) .156(5) Uani d DU 1 ? C
H17A .3813(8) .1609(10) .3325(9) .234 Uiso calc R 1 ? H
H17B .4703(8) .1145(10) .3968(9) .234 Uiso calc R 1 ? H
H17C .4057(8) .2304(10) .4161(9) .234 Uiso calc R 1 ? H
C18 .3037(11) -.0115(9) .4296(9) .179(6) Uani d DU 1 ? C
H18A .2896(11) -.0103(9) .3650(9) .269 Uiso calc R 1 ? H
H18B .2444(11) -.0463(9) .4701(9) .269 Uiso calc R 1 ? H
H18C .3763(11) -.0512(9) .4331(9) .269 Uiso calc R 1 ? H
C19 -.1586(7) .3087(7) .2834(6) .084(3) Uani d D 1 ? C
C20 -.0940(8) .3253(7) .1934(6) .098(3) Uani d D 1 ? C
H20 -.0914(8) .3916(7) .1604(6) .118 Uiso calc R 1 ? H
C21 -.0348(8) .2287(10) .1612(7) .118(4) Uani d D 1 ? C
H21 .0144(8) .2186(10) .1035(7) .142 Uiso calc R 1 ? H
C22 -.0608(9) .1519(8) .2279(9) .122(4) Uani d D 1 ? C
H22 -.0323(9) .0790(8) .2239(9) .146 Uiso calc R 1 ? H
C23 -.1356(8) .1972(8) .3025(7) .104(3) Uani d D 1 ? C
H23 -.1663(8) .1601(8) .3573(7) .124 Uiso calc R 1 ? H
C24 -.2508(8) .3862(9) .3382(7) .118(4) Uani d D 1 ? C
C25 -.248(2) .403(3) .4437(11) .218(19) Uani d PDU .50 1 C
H25A -.311(2) .454(3) .4693(11) .327 Uiso calc PR .50 1 H
H25B -.178(2) .431(3) .4506(11) .327 Uiso calc PR .50 1 H
H25C -.254(2) .335(3) .4776(11) .327 Uiso calc PR .50 1 H
C26 -.228(2) .5010(14) .2896(16) .183(15) Uani d PDU .50 1 C
H26A -.284(2) .5558(14) .3203(16) .275 Uiso calc PR .50 1 H
H26B -.235(2) .4987(14) .2232(16) .275 Uiso calc PR .50 1 H
H26C -.153(2) .5179(14) .2957(16) .275 Uiso calc PR .50 1 H
C27 -.3768(15) .373(3) .3300(19) .192(18) Uani d PDU .50 1 C
H27A -.4262(15) .426(3) .3679(19) .287 Uiso calc PR .50 1 H
H27B -.3951(15) .301(3) .3525(19) .287 Uiso calc PR .50 1 H
H27C -.3870(15) .382(3) .2646(19) .287 Uiso calc PR .50 1 H
C25' -.293(2) .324(2) .4316(13) .207(18) Uani d PDU .50 2 C
H25D -.310(2) .253(2) .4168(13) .310 Uiso calc PR .50 2 H
H25E -.360(2) .363(2) .4655(13) .310 Uiso calc PR .50 2 H
H25F -.234(2) .317(2) .4706(13) .310 Uiso calc PR .50 2 H
C26' -.223(3) .4964(17) .359(2) .27(2) Uani d PDU .50 2 C
H26D -.289(3) .5360(17) .394(2) .409 Uiso calc PR .50 2 H
H26E -.199(3) .5344(17) .300(2) .409 Uiso calc PR .50 2 H
H26F -.162(3) .4902(17) .396(2) .409 Uiso calc PR .50 2 H
C27' -.3510(15) .3917(19) .2830(15) .118(10) Uani d PDU .50 2 C
H27D -.3672(15) .3192(19) .2707(15) .177 Uiso calc PR .50 2 H
H27E -.3316(15) .4301(19) .2236(15) .177 Uiso calc PR .50 2 H
H27F -.4172(15) .4292(19) .3200(15) .177 Uiso calc PR .50 2 H
Li1 .2405(11) -.0888(12) .1468(9) .095(5) Uani d D 1 ? Li
O1 .3421(6) -.1915(5) .2050(5) .109(2) Uani d DU 1 ? O
C28 .4552(10) -.1732(9) .2083(11) .172(6) Uani d DU 1 ? C
H28A .4577(10) -.1058(9) .2409(11) .206 Uiso calc R 1 ? H
H28B .4974(10) -.1674(9) .1442(11) .206 Uiso calc R 1 ? H
C29 .5049(10) -.2629(12) .2584(12) .201(6) Uani d DU 1 ? C
H29A .5766(10) -.2921(12) .2213(12) .241 Uiso calc R 1 ? H
H29B .5201(10) -.2391(12) .3191(12) .241 Uiso calc R 1 ? H
C30 .4301(11) -.3402(10) .2728(13) .214(7) Uani d DU 1 ? C
H30A .4238(11) -.3684(10) .3377(13) .256 Uiso calc R 1 ? H
H30B .4557(11) -.4000(10) .2295(13) .256 Uiso calc R 1 ? H
C31 .3228(9) -.2897(8) .2556(11) .165(5) Uani d DU 1 ? C
H31A .2872(9) -.3373(8) .2186(11) .198 Uiso calc R 1 ? H
H31B .2722(9) -.2753(8) .3155(11) .198 Uiso calc R 1 ? H
O2 .0934(5) -.1443(5) .1751(4) .107(2) Uani d DU 1 ? O
C32 .0247(11) -.1719(13) .1121(7) .183(6) Uani d DU 1 ? C
H32A .0653(11) -.2268(13) .0686(7) .219 Uiso calc R 1 ? H
H32B .0023(11) -.1084(13) .0751(7) .219 Uiso calc R 1 ? H
C33 -.0750(10) -.2137(13) .1680(10) .181(6) Uani d DU 1 ? C
H33A -.1442(10) -.1784(13) .1487(10) .218 Uiso calc R 1 ? H
H33B -.0735(10) -.2915(13) .1593(10) .218 Uiso calc R 1 ? H
C34 -.0720(11) -.1921(14) .2604(9) .189(6) Uani d DU 1 ? C
H34A -.0925(11) -.2545(14) .3005(9) .227 Uiso calc R 1 ? H
H34B -.1264(11) -.1305(14) .2811(9) .227 Uiso calc R 1 ? H
C35 .0386(10) -.1685(11) .2686(7) .142(4) Uani d DU 1 ? C
H35A .0796(10) -.2305(11) .2953(7) .170 Uiso calc R 1 ? H
H35B .0358(10) -.1066(11) .3096(7) .170 Uiso calc R 1 ? H
O3 .2891(7) -.0947(5) .0109(4) .128(3) Uani d DU 1 ? O
C36 .306(3) -.1882(13) -.0450(15) .170(10) Uani d PDU .50 1 C
H36A .347(3) -.2467(13) -.0135(15) .204 Uiso calc PR .50 1 H
H36B .232(3) -.2116(13) -.0526(15) .204 Uiso calc PR .50 1 H
C37 .368(3) -.1662(16) -.1339(14) .166(10) Uani d PDU .50 1 C
H37A .444(3) -.2036(16) -.1399(14) .199 Uiso calc PR .50 1 H
H37B .331(3) -.1908(16) -.1839(14) .199 Uiso calc PR .50 1 H
C38 .374(3) -.0559(19) -.1416(13) .186(11) Uani d PDU .50 1 C
H38A .322(3) -.0238(19) -.1823(13) .224 Uiso calc PR .50 1 H
H38B .451(3) -.0400(19) -.1694(13) .224 Uiso calc PR .50 1 H
C39 .345(3) -.0124(15) -.0483(14) .180(10) Uani d PDU .50 1 C
H39A .294(3) .0537(15) -.0490(14) .216 Uiso calc PR .50 1 H
H39B .413(3) .0046(15) -.0246(14) .216 Uiso calc PR .50 1 H
C36' .362(2) -.1664(16) -.0505(14) .177(10) Uani d PDU .50 2 C
H36C .328(2) -.2341(16) -.0536(14) .213 Uiso calc PR .50 2 H
H36D .434(2) -.1826(16) -.0274(14) .213 Uiso calc PR .50 2 H
C37' .380(3) -.116(2) -.1417(14) .168(10) Uani d PDU .50 2 C
H37C .460(3) -.102(2) -.1586(14) .201 Uiso calc PR .50 2 H
H37D .363(3) -.164(2) -.1890(14) .201 Uiso calc PR .50 2 H
C38' .311(2) -.0200(19) -.1395(12) .150(9) Uani d PDU .50 2 C
H38C .263(2) -.0192(19) -.1890(12) .179 Uiso calc PR .50 2 H
H38D .357(2) .0414(19) -.1506(12) .179 Uiso calc PR .50 2 H
C39' .242(2) -.0123(16) -.0500(12) .134(8) Uani d PDU .50 2 C
H39C .164(2) -.0247(16) -.0549(12) .161 Uiso calc PR .50 2 H
H39D .242(2) .0595(16) -.0242(12) .161 Uiso calc PR .50 2 H

loop_
_atom_type_symbol
_atom_type_scat_dispersion_real
_atom_type_scat_dispersion_imag
_atom_type_scat_source
C 0.003 0.002 'International Tables'
H 0.000 0.000 'International Tables'
O 0.011 0.006 'International Tables'
Pr -0.218 2.821 'International Tables'
Br -0.290 2.459 'International Tables'
Li 0.000 0.000 'International Tables'

loop_
_geom_angle_atom_site_label_1
_geom_angle_atom_site_label_2
_geom_angle_atom_site_label_3
_geom_angle
_geom_angle_publ_flag
Br1 Pr1 Cp1 102.4(3) yes
Br1 Pr1 Cp2 102.1(4) yes
Br1 Pr1 Cp3 97.8(4) yes
Cp1 Pr1 Cp2 115.3(3) yes
Cp1 Pr1 Cp3 117.5(3) yes
Cp2 Pr1 Cp3 116.9(4) yes
C3 Pr1 C13 111.3(4) no
C3 Pr1 C21 109.7(4) no
C13 Pr1 C21 113.9(3) no
C3 Pr1 C12 84.6(3) no
C13 Pr1 C12 28.5(3) no
C21 Pr1 C12 136.0(4) no
C3 Pr1 C4 27.8(3) no
C13 Pr1 C4 108.1(3) no
C21 Pr1 C4 131.0(3) no
C12 Pr1 C4 79.8(4) no
C3 Pr1 C22 133.1(4) no
C13 Pr1 C22 88.1(4) no
C21 Pr1 C22 28.1(3) no
C12 Pr1 C22 114.4(4) no
C4 Pr1 C22 158.4(4) no
C3 Pr1 C20 87.1(4) no
C13 Pr1 C20 109.1(3) no
C21 Pr1 C20 28.5(2) no
C12 Pr1 C20 119.1(3) no
C4 Pr1 C20 113.5(3) no
C22 Pr1 C20 46.0(2) no
C3 Pr1 C14 128.6(3) no
C13 Pr1 C14 28.5(2) no
C21 Pr1 C14 116.6(3) no
C12 Pr1 C14 46.5(3) no
C4 Pr1 C14 112.4(3) no
C22 Pr1 C14 88.7(3) no
C20 Pr1 C14 126.3(3) no
C3 Pr1 C2 28.0(3) no
C13 Pr1 C2 136.9(3) no
C21 Pr1 C2 85.7(3) no
C12 Pr1 C2 112.1(3) no
C4 Pr1 C2 45.6(3) no
C22 Pr1 C2 112.8(3) no
C20 Pr1 C2 69.8(3) no
C14 Pr1 C2 156.3(3) no
C3 Pr1 C11 84.2(3) no
C13 Pr1 C11 46.2(3) no
C21 Pr1 C11 160.0(3) no
C12 Pr1 C11 27.8(2) no
C4 Pr1 C11 67.3(3) no
C22 Pr1 C11 132.5(3) no
C20 Pr1 C11 146.5(3) no
C14 Pr1 C11 45.7(2) no
C2 Pr1 C11 110.8(3) no
C3 Pr1 C5 45.5(3) no
C13 Pr1 C5 130.0(3) no
C21 Pr1 C5 115.8(3) no
C12 Pr1 C5 103.9(4) no
C4 Pr1 C5 27.7(3) no
C22 Pr1 C5 141.6(4) no
C20 Pr1 C5 111.8(3) no
C14 Pr1 C5 121.8(3) no
C2 Pr1 C5 45.0(3) no
C11 Pr1 C5 84.2(3) no
C3 Pr1 C23 120.5(4) no
C13 Pr1 C23 68.8(3) no
C21 Pr1 C23 46.0(3) no
C12 Pr1 C23 90.5(4) no
C4 Pr1 C23 147.0(4) no
C22 Pr1 C23 27.8(2) no
C20 Pr1 C23 45.4(2) no
C14 Pr1 C23 81.0(3) no
C2 Pr1 C23 113.2(3) no
C11 Pr1 C23 114.8(3) no
C5 Pr1 C23 157.2(3) no
C3 Pr1 C19 93.1(3) no
C13 Pr1 C19 81.6(2) no
C21 Pr1 C19 46.8(2) no
C12 Pr1 C19 92.7(3) no
C4 Pr1 C19 120.5(4) no
C22 Pr1 C19 46.3(2) no
C20 Pr1 C19 27.9(2) no
C14 Pr1 C19 102.5(3) no
C2 Pr1 C19 86.9(2) no
C11 Pr1 C19 120.5(3) no
C5 Pr1 C19 131.9(3) no
C23 Pr1 C19 27.8(2) no
C3 Pr1 C10 109.0(3) no
C13 Pr1 C10 46.5(2) no
C21 Pr1 C10 141.2(3) no
C12 Pr1 C10 45.9(2) no
C4 Pr1 C10 86.8(3) no
C22 Pr1 C10 114.7(3) no
C20 Pr1 C10 154.0(2) no
C14 Pr1 C10 28.1(2) no
C2 Pr1 C10 132.4(3) no
C11 Pr1 C10 27.3(2) no
C5 Pr1 C10 93.7(3) no
C23 Pr1 C10 108.9(2) no
C19 Pr1 C10 127.8(2) no
C3 Pr1 C1 45.9(2) no
C13 Pr1 C1 153.8(3) no
C21 Pr1 C1 89.3(3) no
C12 Pr1 C1 125.3(3) no
C4 Pr1 C1 45.8(3) no
C22 Pr1 C1 116.7(3) no
C20 Pr1 C1 85.2(2) no
C14 Pr1 C1 148.3(3) no
C2 Pr1 C1 27.5(2) no
C11 Pr1 C1 110.6(2) no
C5 Pr1 C1 27.4(2) no
C23 Pr1 C1 130.3(2) no
C19 Pr1 C1 108.8(2) no
C10 Pr1 C1 120.7(2) no
C3 Pr1 Br1 127.0(2) no
C13 Pr1 Br1 112.1(3) no
C21 Pr1 Br1 78.1(2) no
C12 Pr1 Br1 126.7(2) no
C4 Pr1 Br1 108.5(3) no
C22 Pr1 Br1 76.9(2) no
C20 Pr1 Br1 105.6(2) no
C14 Pr1 Br1 84.5(2) no
C2 Pr1 Br1 109.3(2) no
C11 Pr1 Br1 105.5(2) no
C5 Pr1 Br1 83.1(2) no
C23 Pr1 Br1 102.6(2) no
C19 Pr1 Br1 121.8(2) no
C10 Pr1 Br1 81.3(2) no
C1 Pr1 Br1 83.42(15) no
Li1 Br1 Pr1 137.3(3) yes
C2 C1 C5 104.3(7) no
C2 C1 C6 127.6(8) no
C5 C1 C6 126.4(9) no
C2 C1 Pr1 71.9(4) no
C5 C1 Pr1 72.4(5) no
C6 C1 Pr1 131.0(5) no
C3 C2 C1 108.7(8) no
C3 C2 Pr1 70.7(5) no
C1 C2 Pr1 80.6(4) no
C4 C3 C2 109.2(9) no
C4 C3 Pr1 77.2(8) no
C2 C3 Pr1 81.3(5) no
C3 C4 C5 108.5(9) no
C3 C4 Pr1 75.0(7) no
C5 C4 Pr1 81.0(7) no
C4 C5 C1 109.2(9) no
C4 C5 Pr1 71.3(6) no
C1 C5 Pr1 80.1(5) no
C7 C6 C9 116.9(13) no
C7 C6 C1 117.6(10) no
C9 C6 C1 108.5(11) no
C1 C6 C8' 122.9(13) no
C1 C6 C9' 111.3(15) no
C8' C6 C9' 109.6(13) no
C1 C6 C7' 100.3(10) no
C8' C6 C7' 105.1(13) no
C9' C6 C7' 105.5(12) no
C7 C6 C8 107.5(10) no
C9 C6 C8 106.1(11) no
C1 C6 C8 97.9(10) no
C11 C10 C14 105.2(7) no
C11 C10 C15 128.3(9) no
C14 C10 C15 125.0(9) no
C11 C10 Pr1 72.5(5) no
C14 C10 Pr1 71.4(4) no
C15 C10 Pr1 131.2(5) no
C12 C11 C10 109.7(8) no
C12 C11 Pr1 71.3(5) no
C10 C11 Pr1 80.1(5) no
C11 C12 C13 109.0(8) no
C11 C12 Pr1 80.9(5) no
C13 C12 Pr1 75.3(6) no
C12 C13 C14 108.1(8) no
C12 C13 Pr1 76.2(6) no
C14 C13 Pr1 80.1(5) no
C13 C14 C10 108.0(7) no
C13 C14 Pr1 71.4(5) no
C10 C14 Pr1 80.5(4) no
C16 C15 C17 112.4(9) no
C16 C15 C10 108.9(8) no
C17 C15 C10 111.4(9) no
C16 C15 C18 107.0(9) no
C17 C15 C18 106.6(9) no
C10 C15 C18 110.5(9) no
C20 C19 C23 104.1(8) no
C20 C19 C24 127.9(9) no
C23 C19 C24 126.9(9) no
C20 C19 Pr1 71.6(5) no
C23 C19 Pr1 73.8(5) no
C24 C19 Pr1 128.0(6) no
C21 C20 C19 109.7(7) no
C21 C20 Pr1 71.9(5) no
C19 C20 Pr1 80.5(5) no
C22 C21 C20 107.7(8) no
C22 C21 Pr1 77.2(6) no
C20 C21 Pr1 79.6(5) no
C21 C22 C23 109.4(8) no
C21 C22 Pr1 74.7(6) no
C23 C22 Pr1 81.1(6) no
C22 C23 C19 109.1(8) no
C22 C23 Pr1 71.2(6) no
C19 C23 Pr1 78.4(5) no
C26' C24 C19 118.8(14) no
C19 C24 C25 118.3(13) no
C26' C24 C27' 111.5(13) no
C19 C24 C27' 105.4(10) no
C26' C24 C25' 110.7(13) no
C19 C24 C25' 104.8(12) no
C27' C24 C25' 104.5(12) no
C19 C24 C27 117.9(13) no
C25 C24 C27 106.4(13) no
C19 C24 C26 103.7(11) no
C25 C24 C26 104.4(13) no
C27 C24 C26 104.4(13) no
O2 Li1 O3 107.8(7) no
O2 Li1 O1 105.3(7) no
O3 Li1 O1 107.5(7) no
O2 Li1 Br1 115.3(6) no
O3 Li1 Br1 106.3(6) no
O1 Li1 Br1 114.3(6) no
C28 O1 C31 106.2(7) no
C28 O1 Li1 122.4(8) no
C31 O1 Li1 131.3(7) no
O1 C28 C29 108.0(8) no
C30 C29 C28 108.1(9) no
C29 C30 C31 107.0(9) no
O1 C31 C30 108.1(8) no
C32 O2 C35 107.9(7) no
C32 O2 Li1 128.2(7) no
C35 O2 Li1 123.8(7) no
O2 C32 C33 107.2(8) no
C34 C33 C32 106.7(9) no
C33 C34 C35 108.8(9) no
C34 C35 O2 106.4(8) no
C36 O3 C39 105.3(10) no
C36' O3 C39' 105.6(10) no
C36' O3 Li1 134.8(10) no
C36 O3 Li1 126.4(10) no
C39 O3 Li1 126.3(10) no
C39' O3 Li1 119.5(9) no
C37 C36 O3 109.9(11) no
C38 C37 C36 107.7(12) no
C37 C38 C39 107.8(13) no
C38 C39 O3 106.6(12) no
O3 C36' C37' 108.0(11) no
C38' C37' C36' 108.5(12) no
C37' C38' C39' 108.1(12) no
C38' C39' O3 107.1(11) no

loop_
_geom_bond_atom_site_label_1
_geom_bond_atom_site_label_2
_geom_bond_site_symmetry_2
_geom_bond_distance
_geom_bond_publ_flag
Pr1 Br1 . 2.9950(10) yes
Pr1 Cp1 . 2.602(7) yes
Pr1 Cp2 . 2.585(8) yes
Pr1 Cp3 . 2.589(7) yes
Pr1 C3 . 2.741(10) no
Pr1 C13 . 2.742(9) no
Pr1 C21 . 2.743(9) no
Pr1 C12 . 2.754(9) no
Pr1 C4 . 2.766(12) no
Pr1 C22 . 2.773(10) no
Pr1 C20 . 2.839(8) no
Pr1 C14 . 2.851(7) no
Pr1 C2 . 2.871(7) no
Pr1 C11 . 2.872(8) no
Pr1 C5 . 2.884(9) no
Pr1 C23 . 2.894(9) no
Pr1 C19 . 2.952(8) no
Pr1 C10 . 2.966(7) no
Pr1 C1 . 2.980(7) no
Br1 Li1 . 2.495(15) yes
C1 C2 . 1.394(10) no
C1 C5 . 1.394(11) no
C1 C6 . 1.501(11) no
C2 C3 . 1.361(12) no
C3 C4 . 1.32(2) no
C4 C5 . 1.359(13) no
C6 C7 . 1.453(14) no
C6 C9 . 1.497(15) no
C6 C8' . 1.52(2) no
C6 C9' . 1.53(2) no
C6 C7' . 1.58(2) no
C6 C8 . 1.60(2) no
C10 C11 . 1.383(10) no
C10 C14 . 1.417(10) no
C10 C15 . 1.523(11) no
C11 C12 . 1.357(12) no
C12 C13 . 1.354(13) no
C13 C14 . 1.383(11) no
C15 C16 . 1.504(12) no
C15 C17 . 1.514(12) no
C15 C18 . 1.567(13) no
C19 C20 . 1.399(10) no
C19 C23 . 1.405(10) no
C19 C24 . 1.513(12) no
C20 C21 . 1.376(11) no
C21 C22 . 1.340(12) no
C22 C23 . 1.364(11) no
C24 C26' . 1.48(2) no
C24 C25 . 1.53(2) no
C24 C27' . 1.527(15) no
C24 C25' . 1.55(2) no
C24 C27 . 1.55(2) no
C24 C26 . 1.58(2) no
Li1 O2 . 1.918(13) yes
Li1 O3 . 1.924(13) yes
Li1 O1 . 1.929(14) yes
O1 C28 . 1.395(11) no
O1 C31 . 1.407(10) no
C28 C29 . 1.430(13) no
C29 C30 . 1.354(14) no
C30 C31 . 1.422(12) no
O2 C32 . 1.379(11) no
O2 C35 . 1.416(9) no
C32 C33 . 1.444(13) no
C33 C34 . 1.356(14) no
C34 C35 . 1.399(13) no
O3 C36' . 1.40(2) no
O3 C36 . 1.40(2) no
O3 C39 . 1.44(2) no
O3 C39' . 1.447(14) no
C36 C37 . 1.39(2) no
C37 C38 . 1.37(2) no
C38 C39 . 1.42(2) no
C36' C37' . 1.41(2) no
C37' C38' . 1.38(2) no
C38' C39' . 1.40(2) no
